data_4310192
loop_
_publ_author_name
'Joseph Kok-Peng Ng'
'Yongxin Li'
'Geok-Kheng Tan'
'Lip-Lin Koh'
'Jagadese J. Vittal'
'Pak-Hing Leung'

_publ_section_title
;
Stereochemical Investigations of a Novel Class of Chiral
Phosphapalladacycle Complexes Derived from
1-[(2,5-Dimethyl)phenyl]ethyldiphenylphosphine
;
_journal_name_full 'Inorganic Chemistry'
_journal_page_first 9874
_journal_page_last 9886
_journal_paper_doi 10.1021/ic0509579
_journal_volume 44
_journal_year 2005
_chemical_formula_sum 'C27 H29 O2 P Pd'
_chemical_formula_weight 522.87
_chemical_name_systematic
; 
 ? 
;
_space_group_IT_number 18
_symmetry_cell_setting orthorhombic
_symmetry_space_group_name_Hall 'P 2 2ab'
_symmetry_space_group_name_H-M 'P 21 21 2'
_atom_sites_solution_hydrogens geom
_atom_sites_solution_primary direct
_atom_sites_solution_secondary difmap
_audit_creation_method SHELXL-97
_cell_angle_alpha 90.00
_cell_angle_beta 90.00
_cell_angle_gamma 90.00
_cell_formula_units_Z 4
_cell_length_a 9.5880(7)
_cell_length_b 26.560(2)
_cell_length_c 9.5467(7)
_cell_measurement_reflns_used 4774
_cell_measurement_temperature 295(2)
_cell_measurement_theta_max 24.923
_cell_measurement_theta_min 2.258
_cell_volume 2431.1(3)
_computing_cell_refinement 'Bruker XSCANS'
_computing_data_collection 'Bruker XSCANS'
_computing_data_reduction 'Bruker SHELXTL'
_computing_molecular_graphics 'Bruker SHELXTL'
_computing_publication_material 'Bruker SHELXTL'
_computing_structure_refinement 'SHELXL-97 (Sheldrick, 1997)'
_computing_structure_solution 'SHELXS-97 (Sheldrick, 1990)'
_diffrn_ambient_temperature 295(2)
_diffrn_measured_fraction_theta_full 0.981
_diffrn_measured_fraction_theta_max 0.981
_diffrn_measurement_device_type 'Bruker P4'
_diffrn_measurement_method '\w scans'
_diffrn_radiation_monochromator graphite
_diffrn_radiation_source 'fine-focus sealed tube'
_diffrn_radiation_type MoK\a
_diffrn_radiation_wavelength 0.71073
_diffrn_reflns_av_R_equivalents 0.0372
_diffrn_reflns_av_sigmaI/netI 0.0492
_diffrn_reflns_limit_h_max 8
_diffrn_reflns_limit_h_min -13
_diffrn_reflns_limit_k_max 36
_diffrn_reflns_limit_k_min -36
_diffrn_reflns_limit_l_max 13
_diffrn_reflns_limit_l_min -11
_diffrn_reflns_number 19132
_diffrn_reflns_theta_full 30.00
_diffrn_reflns_theta_max 30.00
_diffrn_reflns_theta_min 1.53
_exptl_absorpt_coefficient_mu 0.850
_exptl_absorpt_correction_T_max 0.9351
_exptl_absorpt_correction_T_min 0.8485
_exptl_absorpt_correction_type 'Sadabs, (Sheldrick 2001)'
_exptl_crystal_colour PALE_YELLOW
_exptl_crystal_density_diffrn 1.429
_exptl_crystal_density_method 'not measured'
_exptl_crystal_description 'RECTANGULAR BLOCK'
_exptl_crystal_F_000 1072
_exptl_crystal_size_max 0.20
_exptl_crystal_size_mid 0.12
_exptl_crystal_size_min 0.08
_refine_diff_density_max 0.929
_refine_diff_density_min -0.323
_refine_diff_density_rms 0.070
_refine_ls_abs_structure_details 'Flack H D (1983), Acta Cryst. A39, 876-881'
_refine_ls_abs_structure_Flack 0.03(3)
_refine_ls_extinction_method none
_refine_ls_goodness_of_fit_ref 1.029
_refine_ls_hydrogen_treatment mixed
_refine_ls_matrix_type full
_refine_ls_number_parameters 285
_refine_ls_number_reflns 6897
_refine_ls_number_restraints 0
_refine_ls_restrained_S_all 1.029
_refine_ls_R_factor_all 0.0585
_refine_ls_R_factor_gt 0.0449
_refine_ls_shift/su_max 0.002
_refine_ls_shift/su_mean 0.000
_refine_ls_structure_factor_coef Fsqd
_refine_ls_weighting_details 'calc w=1/[\s^2^(Fo^2^)+(0.0381P)^2^+0.0000P] where P=(Fo^2^+2Fc^2^)/3'
_refine_ls_weighting_scheme calc
_refine_ls_wR_factor_gt 0.0838
_refine_ls_wR_factor_ref 0.0883
_reflns_number_gt 5695
_reflns_number_total 6897
_reflns_threshold_expression >2sigma(I)
_cod_data_source_file ic0509579si20050614_025810.cif
_cod_data_source_block 2070a
_cod_depositor_comments
;
The following automatic conversions were performed:
'_symmetry_cell_setting' value 'Orthorhombic' changed to 'orthorhombic'
according to '/home/saulius/struct/CIF-dictionaries/cif_core.dic'
dictionary named 'cif_core.dic' version 2.4.1 from 2010-06-29.

Automatic conversion script
Id: cif_fix_enum 1527 2010-12-29 10:47:43Z saulius 
;
_cod_original_cell_volume 2431.2(3)
_cod_database_code 4310192

loop_
_symmetry_equiv_pos_as_xyz
'x, y, z'
'-x, -y, z'
'-x+1/2, y+1/2, -z'
'x+1/2, -y+1/2, -z'

loop_
_atom_site_label
_atom_site_type_symbol
_atom_site_fract_x
_atom_site_fract_y
_atom_site_fract_z
_atom_site_U_iso_or_equiv
_atom_site_adp_type
_atom_site_occupancy
_atom_site_symmetry_multiplicity
_atom_site_calc_flag
_atom_site_refinement_flags
_atom_site_disorder_assembly
_atom_site_disorder_group
Pd1 Pd 0.87779(2) 0.883309(8) 0.23910(3) 0.04336(8) Uani 1 1 d . . .
P1 P 0.70422(9) 0.85747(3) 0.37063(9) 0.03982(19) Uani 1 1 d . . .
O1 O 1.0005(3) 0.91601(10) 0.0848(3) 0.0627(7) Uani 1 1 d . . .
O2 O 1.0052(3) 0.91756(9) 0.3905(3) 0.0578(7) Uani 1 1 d . . .
C1 C 0.7538(4) 0.84839(12) 0.0985(3) 0.0443(8) Uani 1 1 d . . .
C2 C 0.8089(4) 0.82273(14) -0.0175(4) 0.0547(9) Uani 1 1 d . . .
C3 C 0.7165(5) 0.80112(14) -0.1115(4) 0.0625(11) Uani 1 1 d . . .
H3 H 0.7513 0.7844 -0.1897 0.075 Uiso 1 1 calc R . .
C4 C 0.5740(5) 0.80382(15) -0.0917(4) 0.0622(11) Uani 1 1 d . . .
H4 H 0.5152 0.7893 -0.1578 0.075 Uiso 1 1 calc R . .
C5 C 0.5159(4) 0.82746(13) 0.0238(4) 0.0515(9) Uani 1 1 d . . .
C6 C 0.6080(4) 0.84906(11) 0.1192(3) 0.0424(7) Uani 1 1 d . . .
C7 C 0.9627(5) 0.81672(17) -0.0448(5) 0.0735(13) Uani 1 1 d . . .
H7A H 0.9789 0.7857 -0.0938 0.110 Uiso 1 1 calc R . .
H7B H 1.0120 0.8162 0.0427 0.110 Uiso 1 1 calc R . .
H7C H 0.9953 0.8444 -0.1006 0.110 Uiso 1 1 calc R . .
C8 C 0.3607(4) 0.82850(16) 0.0441(5) 0.0714(11) Uani 1 1 d . . .
H8A H 0.3164 0.8104 -0.0308 0.107 Uiso 1 1 calc R . .
H8B H 0.3288 0.8628 0.0442 0.107 Uiso 1 1 calc R . .
H8C H 0.3376 0.8130 0.1319 0.107 Uiso 1 1 calc R . .
C9 C 0.5595(3) 0.87290(10) 0.2539(3) 0.0427(6) Uani 1 1 d . . .
H9 H 0.4731 0.8570 0.2865 0.051 Uiso 1 1 calc R . .
C10 C 0.5394(4) 0.92987(12) 0.2377(4) 0.0570(8) Uani 1 1 d . . .
H10A H 0.6256 0.9450 0.2085 0.085 Uiso 1 1 calc R . .
H10B H 0.5112 0.9440 0.3257 0.085 Uiso 1 1 calc R . .
H10C H 0.4688 0.9363 0.1686 0.085 Uiso 1 1 calc R . .
C11 C 0.6878(3) 0.79039(12) 0.4088(3) 0.0420(7) Uani 1 1 d . . .
C12 C 0.6141(6) 0.77360(16) 0.5196(5) 0.0930(17) Uani 1 1 d . . .
H12 H 0.5714 0.7969 0.5784 0.112 Uiso 1 1 calc R . .
C13 C 0.5998(7) 0.72207(18) 0.5488(6) 0.113(2) Uani 1 1 d . . .
H13 H 0.5474 0.7114 0.6252 0.136 Uiso 1 1 calc R . .
C14 C 0.6625(6) 0.68855(15) 0.4657(5) 0.0794(14) Uani 1 1 d . . .
H14 H 0.6576 0.6544 0.4868 0.095 Uiso 1 1 calc R . .
C15 C 0.7326(6) 0.70397(15) 0.3516(5) 0.0852(16) Uani 1 1 d . . .
H15 H 0.7717 0.6803 0.2915 0.102 Uiso 1 1 calc R . .
C16 C 0.7474(5) 0.75514(14) 0.3225(4) 0.0761(13) Uani 1 1 d . . .
H16 H 0.7977 0.7654 0.2443 0.091 Uiso 1 1 calc R . .
C17 C 0.6724(4) 0.88798(12) 0.5382(3) 0.0462(8) Uani 1 1 d . . .
C18 C 0.7842(4) 0.89759(13) 0.6264(4) 0.0564(9) Uani 1 1 d . . .
H18 H 0.8744 0.8895 0.5983 0.068 Uiso 1 1 calc R . .
C19 C 0.7611(5) 0.91918(13) 0.7561(5) 0.0688(10) Uani 1 1 d . . .
H19 H 0.8356 0.9249 0.8164 0.083 Uiso 1 1 calc R . .
C20 C 0.6286(7) 0.93221(15) 0.7959(4) 0.0771(13) Uani 1 1 d . . .
H20 H 0.6139 0.9473 0.8825 0.093 Uiso 1 1 calc R . .
C21 C 0.5178(6) 0.92314(16) 0.7093(5) 0.0767(13) Uani 1 1 d . . .
H21 H 0.4279 0.9319 0.7368 0.092 Uiso 1 1 calc R . .
C22 C 0.5406(4) 0.90088(16) 0.5805(4) 0.0632(10) Uani 1 1 d . . .
H22 H 0.4653 0.8945 0.5217 0.076 Uiso 1 1 calc R . .
C23 C 1.1741(5) 0.9629(2) -0.0264(6) 0.110(2) Uani 1 1 d . . .
H23A H 1.1691 0.9372 -0.0968 0.165 Uiso 1 1 calc R . .
H23B H 1.2700 0.9708 -0.0076 0.165 Uiso 1 1 calc R . .
H23C H 1.1270 0.9926 -0.0589 0.165 Uiso 1 1 calc R . .
C24 C 1.1047(5) 0.94427(15) 0.1072(5) 0.0670(12) Uani 1 1 d . . .
C25 C 1.1569(4) 0.95871(14) 0.2373(6) 0.0724(12) Uani 1 1 d . . .
H25 H 1.2352 0.9794 0.2357 0.087 Uiso 1 1 calc R . .
C26 C 1.1076(5) 0.94635(13) 0.3661(5) 0.0593(10) Uani 1 1 d . . .
C27 C 1.1780(5) 0.96798(17) 0.4945(6) 0.0812(15) Uani 1 1 d . . .
H27A H 1.1122 0.9695 0.5702 0.122 Uiso 1 1 calc R . .
H27B H 1.2115 1.0012 0.4740 0.122 Uiso 1 1 calc R . .
H27C H 1.2550 0.9469 0.5208 0.122 Uiso 1 1 calc R . .

loop_
_atom_site_aniso_label
_atom_site_aniso_U_11
_atom_site_aniso_U_22
_atom_site_aniso_U_33
_atom_site_aniso_U_23
_atom_site_aniso_U_13
_atom_site_aniso_U_12
Pd1 0.03727(12) 0.04220(11) 0.05062(14) 0.00912(11) 0.00011(13) -0.00542(10)
P1 0.0412(4) 0.0378(4) 0.0404(4) 0.0015(3) -0.0007(4) -0.0050(4)
O1 0.0501(16) 0.0632(17) 0.0750(18) 0.0222(14) 0.0101(15) -0.0096(15)
O2 0.0501(15) 0.0527(15) 0.0706(17) 0.0042(13) -0.0110(14) -0.0142(13)
C1 0.053(2) 0.0405(17) 0.0392(17) 0.0106(14) 0.0020(15) -0.0038(15)
C2 0.065(2) 0.0469(19) 0.052(2) 0.0083(17) 0.0116(19) 0.0050(19)
C3 0.086(3) 0.053(2) 0.048(2) -0.0019(17) 0.009(2) -0.001(2)
C4 0.087(3) 0.055(2) 0.045(2) -0.0059(17) -0.011(2) -0.010(2)
C5 0.058(2) 0.0453(18) 0.051(2) 0.0051(16) -0.0089(18) -0.0049(17)
C6 0.0477(19) 0.0374(15) 0.0421(16) 0.0057(12) -0.0015(16) -0.0032(15)
C7 0.069(3) 0.069(3) 0.082(3) -0.002(2) 0.022(3) 0.009(2)
C8 0.057(2) 0.076(3) 0.081(3) -0.004(2) -0.015(2) -0.011(2)
C9 0.0364(13) 0.0424(14) 0.0492(17) 0.0012(16) -0.0008(15) -0.0055(11)
C10 0.0576(19) 0.0480(17) 0.065(2) 0.0035(19) -0.006(2) 0.0057(15)
C11 0.0435(17) 0.0435(16) 0.0390(17) 0.0013(14) -0.0008(15) -0.0015(14)
C12 0.140(5) 0.052(2) 0.088(3) 0.003(2) 0.058(4) 0.003(3)
C13 0.179(6) 0.053(3) 0.108(4) 0.012(2) 0.074(4) -0.011(4)
C14 0.106(4) 0.046(2) 0.086(3) 0.012(2) 0.018(3) -0.004(2)
C15 0.129(4) 0.043(2) 0.084(3) 0.000(2) 0.027(3) 0.014(3)
C16 0.103(4) 0.054(2) 0.072(3) 0.012(2) 0.033(3) 0.008(2)
C17 0.057(2) 0.0395(16) 0.0420(16) 0.0001(14) -0.0029(15) -0.0058(15)
C18 0.068(2) 0.0502(19) 0.051(2) 0.0003(16) -0.006(2) -0.0091(18)
C19 0.092(3) 0.057(2) 0.057(2) -0.005(2) -0.015(3) -0.017(2)
C20 0.119(4) 0.059(2) 0.053(2) -0.0156(17) 0.000(3) -0.010(3)
C21 0.087(3) 0.076(3) 0.067(3) -0.016(2) 0.015(3) 0.009(3)
C22 0.061(2) 0.072(3) 0.057(2) -0.0135(19) 0.002(2) 0.002(2)
C23 0.072(4) 0.104(4) 0.155(5) 0.066(4) 0.035(4) -0.008(3)
C24 0.045(2) 0.052(2) 0.104(3) 0.031(2) 0.023(3) 0.010(2)
C25 0.0401(19) 0.0544(19) 0.123(4) 0.013(3) 0.006(3) -0.0105(14)
C26 0.041(2) 0.0379(18) 0.099(3) 0.0006(18) -0.013(2) 0.0016(18)
C27 0.051(3) 0.067(3) 0.126(4) -0.017(3) -0.022(3) -0.004(2)

loop_
_atom_type_symbol
_atom_type_description
_atom_type_scat_dispersion_real
_atom_type_scat_dispersion_imag
_atom_type_scat_source
C C 0.0033 0.0016 'International Tables Vol C Tables 4.2.6.8 and 6.1.1.4'
H H 0.0000 0.0000 'International Tables Vol C Tables 4.2.6.8 and 6.1.1.4'
O O 0.0106 0.0060 'International Tables Vol C Tables 4.2.6.8 and 6.1.1.4'
P P 0.1023 0.0942 'International Tables Vol C Tables 4.2.6.8 and 6.1.1.4'
Pd Pd -0.9988 1.0072 'International Tables Vol C Tables 4.2.6.8 and 6.1.1.4'

loop_
_geom_angle_atom_site_label_1
_geom_angle_atom_site_label_2
_geom_angle_atom_site_label_3
_geom_angle
_geom_angle_site_symmetry_1
_geom_angle_site_symmetry_3
_geom_angle_publ_flag
C1 Pd1 O1 93.10(12) . . ?
C1 Pd1 O2 177.95(12) . . ?
O1 Pd1 O2 88.71(10) . . ?
C1 Pd1 P1 77.89(10) . . ?
O1 Pd1 P1 165.16(8) . . ?
O2 Pd1 P1 100.54(8) . . ?
C17 P1 C11 104.17(15) . . ?
C17 P1 C9 108.01(16) . . ?
C11 P1 C9 105.98(14) . . ?
C17 P1 Pd1 119.42(11) . . ?
C11 P1 Pd1 118.99(11) . . ?
C9 P1 Pd1 99.02(10) . . ?
C24 O1 Pd1 125.1(3) . . ?
C26 O2 Pd1 125.9(3) . . ?
C2 C1 C6 119.3(3) . . ?
C2 C1 Pd1 121.7(3) . . ?
C6 C1 Pd1 119.0(2) . . ?
C3 C2 C1 118.1(4) . . ?
C3 C2 C7 118.0(4) . . ?
C1 C2 C7 123.8(4) . . ?
C4 C3 C2 121.5(4) . . ?
C3 C4 C5 122.0(4) . . ?
C4 C5 C6 116.9(3) . . ?
C4 C5 C8 120.6(4) . . ?
C6 C5 C8 122.4(3) . . ?
C5 C6 C1 122.1(3) . . ?
C5 C6 C9 122.4(3) . . ?
C1 C6 C9 115.5(3) . . ?
C6 C9 C10 111.5(3) . . ?
C6 C9 P1 101.1(2) . . ?
C10 C9 P1 112.2(2) . . ?
C12 C11 C16 117.6(3) . . ?
C12 C11 P1 121.6(3) . . ?
C16 C11 P1 120.7(3) . . ?
C11 C12 C13 122.0(4) . . ?
C14 C13 C12 119.2(5) . . ?
C13 C14 C15 120.2(4) . . ?
C14 C15 C16 120.6(4) . . ?
C11 C16 C15 120.2(4) . . ?
C22 C17 C18 119.2(3) . . ?
C22 C17 P1 121.7(3) . . ?
C18 C17 P1 119.1(3) . . ?
C19 C18 C17 119.7(4) . . ?
C20 C19 C18 120.1(4) . . ?
C21 C20 C19 120.5(4) . . ?
C20 C21 C22 119.4(4) . . ?
C17 C22 C21 121.0(4) . . ?
O1 C24 C25 126.6(4) . . ?
O1 C24 C23 113.3(5) . . ?
C25 C24 C23 120.1(4) . . ?
C26 C25 C24 128.1(3) . . ?
O2 C26 C25 125.6(4) . . ?
O2 C26 C27 115.2(4) . . ?
C25 C26 C27 119.2(4) . . ?

loop_
_geom_bond_atom_site_label_1
_geom_bond_atom_site_label_2
_geom_bond_distance
_geom_bond_site_symmetry_2
_geom_bond_publ_flag
Pd1 C1 2.019(3) . ?
Pd1 O1 2.076(3) . ?
Pd1 O2 2.100(3) . ?
Pd1 P1 2.1948(9) . ?
P1 C17 1.819(3) . ?
P1 C11 1.825(3) . ?
P1 C9 1.827(3) . ?
O1 C24 1.268(5) . ?
O2 C26 1.266(5) . ?
C1 C2 1.404(5) . ?
C1 C6 1.412(5) . ?
C2 C3 1.385(6) . ?
C2 C7 1.506(6) . ?
C3 C4 1.382(6) . ?
C4 C5 1.385(6) . ?
C5 C6 1.392(5) . ?
C5 C8 1.501(6) . ?
C6 C9 1.507(4) . ?
C9 C10 1.533(4) . ?
C11 C12 1.348(5) . ?
C11 C16 1.372(5) . ?
C12 C13 1.403(6) . ?
C13 C14 1.336(7) . ?
C14 C15 1.343(6) . ?
C15 C16 1.395(5) . ?
C17 C22 1.370(5) . ?
C17 C18 1.387(5) . ?
C18 C19 1.382(6) . ?
C19 C20 1.371(7) . ?
C20 C21 1.367(7) . ?
C21 C22 1.381(5) . ?
C23 C24 1.521(6) . ?
C24 C25 1.393(7) . ?
C25 C26 1.357(6) . ?
C26 C27 1.513(6) . ?
